data_2210067
loop_
_publ_author_name
'Yang, Shu-Ping'
'Han, Li-Jun'
'Wang, Da-Qi'
'Xia, Hai-Tao'

_publ_section_title
;
 (<i>E</i>,<i>E</i>)-4-(Dimethylamino)benzaldehyde
 <i>O</i>-(3-phenylpropenoyl)oxime
;
_journal_coeditor_code AT2086
_journal_issue 9
_journal_name_full 'Acta Crystallographica Section E'
_journal_page_first o3923
_journal_page_last o3925
_journal_paper_doi 10.1107/S1600536806032132
_journal_volume 62
_journal_year 2006
_chemical_formula_iupac 'C18 H18 N2 O2'
_chemical_formula_moiety 'C18 H18 N2 O2'
_chemical_formula_sum 'C18 H18 N2 O2'
_chemical_formula_weight 294.34
_chemical_melting_point 416
_chemical_name_systematic
;
(E,E)-4-Dimethylaminobenzaldehyde O-(3-phenylpropenoyl)oxime
;
_space_group_IT_number 15
_symmetry_cell_setting monoclinic
_symmetry_space_group_name_Hall '-C 2yc'
_symmetry_space_group_name_H-M 'C 1 2/c 1'
_atom_sites_solution_hydrogens geom
_atom_sites_solution_primary direct
_atom_sites_solution_secondary difmap
_audit_creation_method SHELXL-97
_cell_angle_alpha 90.00
_cell_angle_beta 106.092(14)
_cell_angle_gamma 90.00
_cell_formula_units_Z 8
_cell_length_a 23.88(2)
_cell_length_b 6.406(6)
_cell_length_c 21.41(2)
_cell_measurement_reflns_used 972
_cell_measurement_temperature 298(2)
_cell_measurement_theta_max 20.79
_cell_measurement_theta_min 3.004
_cell_volume 3147(5)
_computing_cell_refinement SMART
_computing_data_collection 'SMART (Siemens, 1996)'
_computing_data_reduction 'SAINT (Siemens, 1996)'
_computing_molecular_graphics 'SHELXTL (Sheldrick, 1997b)'
_computing_publication_material SHELXTL
_computing_structure_refinement 'SHELXL97 (Sheldrick, 1997a)'
_computing_structure_solution 'SHELXS97 (Sheldrick, 1997a)'
_diffrn_ambient_temperature 298(2)
_diffrn_measured_fraction_theta_full 0.998
_diffrn_measured_fraction_theta_max 0.998
_diffrn_measurement_device_type 'Bruker SMART CCD area-detector'
_diffrn_measurement_method '\f and \w'
_diffrn_radiation_monochromator graphite
_diffrn_radiation_source 'fine-focus sealed tube'
_diffrn_radiation_type MoK\a
_diffrn_radiation_wavelength 0.71073
_diffrn_reflns_av_R_equivalents 0.0697
_diffrn_reflns_av_sigmaI/netI 0.0942
_diffrn_reflns_limit_h_max 28
_diffrn_reflns_limit_h_min -25
_diffrn_reflns_limit_k_max 7
_diffrn_reflns_limit_k_min -7
_diffrn_reflns_limit_l_max 25
_diffrn_reflns_limit_l_min -22
_diffrn_reflns_number 7760
_diffrn_reflns_theta_full 25.01
_diffrn_reflns_theta_max 25.01
_diffrn_reflns_theta_min 1.77
_diffrn_standards_number 0
_exptl_absorpt_coefficient_mu 0.082
_exptl_absorpt_correction_T_max 0.9927
_exptl_absorpt_correction_T_min 0.9540
_exptl_absorpt_correction_type multi-scan
_exptl_absorpt_process_details '(SADABS; Sheldrick, 1996)'
_exptl_crystal_colour yellow
_exptl_crystal_density_diffrn 1.242
_exptl_crystal_density_method 'not measured'
_exptl_crystal_description column
_exptl_crystal_F_000 1248
_exptl_crystal_size_max 0.58
_exptl_crystal_size_mid 0.31
_exptl_crystal_size_min 0.09
_refine_diff_density_max 0.171
_refine_diff_density_min -0.216
_refine_ls_abs_structure_details
;
?
;
_refine_ls_extinction_method none
_refine_ls_goodness_of_fit_ref 1.003
_refine_ls_hydrogen_treatment constr
_refine_ls_matrix_type full
_refine_ls_number_parameters 199
_refine_ls_number_reflns 2781
_refine_ls_number_restraints 0
_refine_ls_restrained_S_all 1.003
_refine_ls_R_factor_all 0.1502
_refine_ls_R_factor_gt 0.0552
_refine_ls_shift/su_max 0.000
_refine_ls_shift/su_mean 0.000
_refine_ls_structure_factor_coef Fsqd
_refine_ls_weighting_details 'calc w=1/[\s^2^(Fo^2^)+(0.0457P)^2^] where P=(Fo^2^+2Fc^2^)/3'
_refine_ls_weighting_scheme calc
_refine_ls_wR_factor_gt 0.1090
_refine_ls_wR_factor_ref 0.1430
_reflns_number_gt 1160
_reflns_number_total 2781
_reflns_threshold_expression I>2\s(I)
_cod_data_source_file at2086.cif
_cod_data_source_block I
_cod_original_sg_symbol_H-M 'C 2/c'
_cod_database_code 2210067

loop_
_symmetry_equiv_pos_as_xyz
'x, y, z'
'-x, y, -z+1/2'
'x+1/2, y+1/2, z'
'-x+1/2, y+1/2, -z+1/2'
'-x, -y, -z'
'x, -y, z-1/2'
'-x+1/2, -y+1/2, -z'
'x+1/2, -y+1/2, z-1/2'

loop_
_atom_site_type_symbol
_atom_site_label
_atom_site_fract_x
_atom_site_fract_y
_atom_site_fract_z
_atom_site_U_iso_or_equiv
_atom_site_adp_type
_atom_site_calc_flag
_atom_site_refinement_flags
_atom_site_occupancy
N N1 0.16599(11) 0.9931(5) 0.46307(12) 0.0606(8) Uani d . 1
N N2 0.00803(12) 0.5521(5) 0.62357(14) 0.0679(9) Uani d . 1
O O1 0.20919(9) 1.0075(4) 0.42703(10) 0.0611(7) Uani d . 1
O O2 0.19554(11) 1.3565(4) 0.42541(13) 0.0862(9) Uani d . 1
C C1 0.21741(14) 1.2060(6) 0.40815(16) 0.0551(9) Uani d . 1
C C2 0.25569(13) 1.2028(5) 0.36569(15) 0.0565(10) Uani d . 1
H H2 0.2643 1.0756 0.3496 0.068 Uiso calc R 1
C C3 0.27849(13) 1.3755(5) 0.34941(15) 0.0564(9) Uani d . 1
H H3 0.2708 1.4984 0.3686 0.068 Uiso calc R 1
C C4 0.31449(13) 1.3945(5) 0.30453(14) 0.0489(9) Uani d . 1
C C5 0.34239(13) 1.5817(6) 0.30048(15) 0.0617(10) Uani d . 1
H H5 0.3385 1.6927 0.3270 0.074 Uiso calc R 1
C C6 0.37603(15) 1.6061(6) 0.25757(18) 0.0742(11) Uani d . 1
H H6 0.3948 1.7323 0.2560 0.089 Uiso calc R 1
C C7 0.38177(15) 1.4459(7) 0.21752(18) 0.0738(12) Uani d . 1
H H7 0.4043 1.4631 0.1887 0.089 Uiso calc R 1
C C8 0.35392(15) 1.2585(6) 0.22009(17) 0.0716(11) Uani d . 1
H H8 0.3573 1.1494 0.1927 0.086 Uiso calc R 1
C C9 0.32088(13) 1.2331(6) 0.26342(16) 0.0590(10) Uani d . 1
H H9 0.3026 1.1059 0.2651 0.071 Uiso calc R 1
C C10 0.16263(13) 0.8050(5) 0.47986(15) 0.0541(9) Uani d . 1
H H10 0.1871 0.7060 0.4694 0.065 Uiso calc R 1
C C11 0.12193(13) 0.7405(5) 0.51476(14) 0.0460(8) Uani d . 1
C C12 0.08296(13) 0.8785(5) 0.53060(15) 0.0559(9) Uani d . 1
H H12 0.0829 1.0174 0.5179 0.067 Uiso calc R 1
C C13 0.04462(13) 0.8169(5) 0.56431(16) 0.0609(10) Uani d . 1
H H13 0.0183 0.9132 0.5724 0.073 Uiso calc R 1
C C14 0.04433(13) 0.6109(5) 0.58692(15) 0.0494(9) Uani d . 1
C C15 0.08271(13) 0.4715(5) 0.57031(15) 0.0538(9) Uani d . 1
H H15 0.0831 0.3326 0.5831 0.065 Uiso calc R 1
C C16 0.12001(12) 0.5361(5) 0.53532(15) 0.0550(9) Uani d . 1
H H16 0.1449 0.4387 0.5251 0.066 Uiso calc R 1
C C17 -0.03535(16) 0.6932(6) 0.6353(2) 0.0969(14) Uani d . 1
H H17A -0.0165 0.8159 0.6571 0.145 Uiso calc R 1
H H17B -0.0562 0.6252 0.6619 0.145 Uiso calc R 1
H H17C -0.0621 0.7322 0.5946 0.145 Uiso calc R 1
C C18 0.00342(15) 0.3390(6) 0.64213(19) 0.0848(13) Uani d . 1
H H18A -0.0176 0.2601 0.6049 0.127 Uiso calc R 1
H H18B -0.0169 0.3331 0.6750 0.127 Uiso calc R 1
H H18C 0.0417 0.2810 0.6589 0.127 Uiso calc R 1

loop_
_atom_site_aniso_label
_atom_site_aniso_U_11
_atom_site_aniso_U_22
_atom_site_aniso_U_33
_atom_site_aniso_U_12
_atom_site_aniso_U_13
_atom_site_aniso_U_23
N1 0.070(2) 0.060(2) 0.062(2) 0.0114(17) 0.0351(16) 0.0080(17)
N2 0.076(2) 0.056(2) 0.085(2) 0.0074(17) 0.0445(18) 0.0057(18)
O1 0.0752(16) 0.0579(18) 0.0639(15) 0.0087(13) 0.0423(13) 0.0053(13)
O2 0.110(2) 0.0550(18) 0.121(2) 0.0038(15) 0.0782(18) -0.0101(17)
C1 0.064(2) 0.056(3) 0.049(2) 0.000(2) 0.0224(19) 0.000(2)
C2 0.061(2) 0.058(3) 0.056(2) 0.008(2) 0.0254(19) 0.001(2)
C3 0.058(2) 0.055(3) 0.054(2) 0.0006(19) 0.0127(18) -0.001(2)
C4 0.052(2) 0.056(2) 0.038(2) -0.0020(19) 0.0102(16) 0.0028(19)
C5 0.067(2) 0.062(3) 0.055(2) -0.007(2) 0.016(2) 0.005(2)
C6 0.076(3) 0.073(3) 0.078(3) -0.019(2) 0.027(2) 0.010(3)
C7 0.067(3) 0.094(3) 0.067(3) -0.002(3) 0.029(2) 0.014(3)
C8 0.079(3) 0.077(3) 0.066(3) -0.006(2) 0.032(2) -0.004(2)
C9 0.067(2) 0.059(3) 0.056(2) -0.0093(19) 0.0244(19) 0.001(2)
C10 0.063(2) 0.053(3) 0.051(2) 0.011(2) 0.0214(19) 0.004(2)
C11 0.053(2) 0.046(2) 0.0398(19) 0.0078(17) 0.0144(17) 0.0031(17)
C12 0.069(2) 0.043(2) 0.060(2) 0.0094(19) 0.026(2) 0.0067(19)
C13 0.065(2) 0.054(3) 0.072(3) 0.020(2) 0.034(2) 0.003(2)
C14 0.053(2) 0.053(2) 0.046(2) 0.0051(19) 0.0192(18) 0.0004(19)
C15 0.065(2) 0.040(2) 0.061(2) 0.0077(18) 0.0264(19) 0.0047(18)
C16 0.060(2) 0.055(2) 0.055(2) 0.0143(19) 0.0255(18) 0.005(2)
C17 0.099(3) 0.089(3) 0.130(4) 0.018(3) 0.078(3) 0.008(3)
C18 0.092(3) 0.076(3) 0.098(3) -0.002(2) 0.046(2) 0.012(3)

loop_
_atom_type_symbol
_atom_type_description
_atom_type_scat_dispersion_real
_atom_type_scat_dispersion_imag
_atom_type_scat_source
C C 0.0033 0.0016 'International Tables Vol C Tables 4.2.6.8 and 6.1.1.4'
H H 0.0000 0.0000 'International Tables Vol C Tables 4.2.6.8 and 6.1.1.4'
N N 0.0061 0.0033 'International Tables Vol C Tables 4.2.6.8 and 6.1.1.4'
O O 0.0106 0.0060 'International Tables Vol C Tables 4.2.6.8 and 6.1.1.4'

loop_
_geom_angle_atom_site_label_1
_geom_angle_atom_site_label_2
_geom_angle_atom_site_label_3
_geom_angle
_geom_angle_publ_flag
C10 N1 O1 108.7(3) y
C14 N2 C18 121.9(3) ?
C14 N2 C17 121.5(3) ?
C18 N2 C17 115.6(3) ?
C1 O1 N1 113.5(2) y
O2 C1 O1 123.0(3) ?
O2 C1 C2 127.2(3) ?
O1 C1 C2 109.8(3) ?
C3 C2 C1 121.9(3) ?
C3 C2 H2 119.1 ?
C1 C2 H2 119.1 ?
C2 C3 C4 127.1(3) ?
C2 C3 H3 116.4 ?
C4 C3 H3 116.4 ?
C5 C4 C9 117.6(3) ?
C5 C4 C3 119.6(3) ?
C9 C4 C3 122.8(3) ?
C4 C5 C6 121.1(3) ?
C4 C5 H5 119.5 ?
C6 C5 H5 119.5 ?
C7 C6 C5 120.5(4) ?
C7 C6 H6 119.7 ?
C5 C6 H6 119.7 ?
C6 C7 C8 119.6(3) ?
C6 C7 H7 120.2 ?
C8 C7 H7 120.2 ?
C7 C8 C9 120.0(4) ?
C7 C8 H8 120.0 ?
C9 C8 H8 120.0 ?
C8 C9 C4 121.3(3) ?
C8 C9 H9 119.4 ?
C4 C9 H9 119.4 ?
N1 C10 C11 121.7(3) ?
N1 C10 H10 119.2 ?
C11 C10 H10 119.2 ?
C16 C11 C12 116.1(3) ?
C16 C11 C10 121.5(3) ?
C12 C11 C10 122.4(3) ?
C13 C12 C11 122.3(3) ?
C13 C12 H12 118.9 ?
C11 C12 H12 118.9 ?
C12 C13 C14 121.3(3) ?
C12 C13 H13 119.4 ?
C14 C13 H13 119.4 ?
N2 C14 C15 122.2(3) ?
N2 C14 C13 121.2(3) ?
C15 C14 C13 116.5(3) ?
C16 C15 C14 121.1(3) ?
C16 C15 H15 119.5 ?
C14 C15 H15 119.5 ?
C15 C16 C11 122.7(3) ?
C15 C16 H16 118.6 ?
C11 C16 H16 118.6 ?
N2 C17 H17A 109.5 ?
N2 C17 H17B 109.5 ?
H17A C17 H17B 109.5 ?
N2 C17 H17C 109.5 ?
H17A C17 H17C 109.5 ?
H17B C17 H17C 109.5 ?
N2 C18 H18A 109.5 ?
N2 C18 H18B 109.5 ?
H18A C18 H18B 109.5 ?
N2 C18 H18C 109.5 ?
H18A C18 H18C 109.5 ?
H18B C18 H18C 109.5 ?

loop_
_geom_bond_atom_site_label_1
_geom_bond_atom_site_label_2
_geom_bond_distance
_geom_bond_publ_flag
N1 C10 1.266(4) y
N1 O1 1.453(3) y
N2 C14 1.373(4) ?
N2 C18 1.435(4) ?
N2 C17 1.448(4) ?
O1 C1 1.365(4) ?
O2 C1 1.202(4) ?
C1 C2 1.457(4) ?
C2 C3 1.322(4) ?
C2 H2 0.9300 ?
C3 C4 1.461(4) ?
C3 H3 0.9300 ?
C4 C5 1.386(4) ?
C4 C9 1.393(4) ?
C5 C6 1.387(4) ?
C5 H5 0.9300 ?
C6 C7 1.369(5) ?
C6 H6 0.9300 ?
C7 C8 1.381(5) ?
C7 H7 0.9300 ?
C8 C9 1.384(4) ?
C8 H8 0.9300 ?
C9 H9 0.9300 ?
C10 C11 1.441(4) ?
C10 H10 0.9300 ?
C11 C16 1.386(4) ?
C11 C12 1.392(4) ?
C12 C13 1.372(4) ?
C12 H12 0.9300 ?
C13 C14 1.406(4) ?
C13 H13 0.9300 ?
C14 C15 1.395(4) ?
C15 C16 1.377(4) ?
C15 H15 0.9300 ?
C16 H16 0.9300 ?
C17 H17A 0.9600 ?
C17 H17B 0.9600 ?
C17 H17C 0.9600 ?
C18 H18A 0.9600 ?
C18 H18B 0.9600 ?
C18 H18C 0.9600 ?

loop_
_geom_hbond_atom_site_label_D
_geom_hbond_atom_site_label_H
_geom_hbond_atom_site_label_A
_geom_hbond_site_symmetry_A
_geom_hbond_distance_DH
_geom_hbond_distance_HA
_geom_hbond_distance_DA
_geom_hbond_angle_DHA
C8 H8 O2 4_545 0.93 3.12 3.961(5) 151.1
C10 H10 O1 7_566 0.93 3.14 3.737(5) 123.3
C10 H10 O2 1_545 0.93 2.46 3.275(5) 146.9
C16 H16 O2 1_545 0.93 2.78 3.530(4) 138.7
C17 H17C N1 5_576 0.96 3.01 3.817(5) 142.0

loop_
_geom_torsion_atom_site_label_1
_geom_torsion_atom_site_label_2
_geom_torsion_atom_site_label_3
_geom_torsion_atom_site_label_4
_geom_torsion
_geom_torsion_publ_flag
C10 N1 O1 C1 -178.2(3) y
N1 O1 C1 O2 7.3(5) y
N1 O1 C1 C2 -172.9(2) y
O2 C1 C2 C3 11.4(6) ?
O1 C1 C2 C3 -168.4(3) ?
C1 C2 C3 C4 -176.1(3) ?
C2 C3 C4 C5 -170.0(3) ?
C2 C3 C4 C9 12.0(5) ?
C9 C4 C5 C6 -0.8(5) ?
C3 C4 C5 C6 -178.8(3) ?
C4 C5 C6 C7 0.9(5) ?
C5 C6 C7 C8 -0.2(6) ?
C6 C7 C8 C9 -0.6(5) ?
C7 C8 C9 C4 0.7(5) ?
C5 C4 C9 C8 0.0(5) ?
C3 C4 C9 C8 178.0(3) ?
O1 N1 C10 C11 -178.0(3) ?
N1 C10 C11 C16 -177.4(3) ?
N1 C10 C11 C12 1.7(5) ?
C16 C11 C12 C13 -0.3(5) ?
C10 C11 C12 C13 -179.4(3) ?
C11 C12 C13 C14 2.5(5) ?
C18 N2 C14 C15 -5.8(5) ?
C17 N2 C14 C15 -174.1(3) ?
C18 N2 C14 C13 174.4(3) ?
C17 N2 C14 C13 6.0(5) ?
C12 C13 C14 N2 176.6(3) ?
C12 C13 C14 C15 -3.3(5) ?
N2 C14 C15 C16 -177.8(3) ?
C13 C14 C15 C16 2.0(5) ?
C14 C15 C16 C11 0.1(5) ?
C12 C11 C16 C15 -1.0(5) ?
C10 C11 C16 C15 178.1(3) ?

loop_
_cod_related_entry_id
_cod_related_entry_database
_cod_related_entry_code
1 ChemSpider 30655026
